data_8107472
loop_
_publ_author_name
'Belo\<sevi\'c, Svetlana'
'Leovac, Vukadin M.'
'Radanovi\'c, Mirjana M.'
'Bogdanovi\'c, Milica G.'
'Radnovi\'c, Nikola D.'
'Rodi\'c, Marko V.'

_publ_section_title
;
 Crystal structure of trans-diaqua-bis(methyl
 methylcarbamohydrazonothioato-\k2 N,N&#x2032;) nickel(II) iodide
 semihydrate, C6H22N6O2NiS2I2&#x00B7;0.5H2O
;
_journal_issue 3
_journal_name_full 'Zeitschrift f\"ur Kristallographie - New Crystal Structures'
_journal_page_first 475
_journal_page_last 477
_journal_paper_doi 10.1515/ncrs-2023-0040
_journal_volume 238
_journal_year 2023
_chemical_formula_moiety '(C6 H22 N6 Ni O2 S2 2+), 2(I 1-), 0.5(H2 O)'
_chemical_formula_sum 'C6 H23 I2 N6 Ni O2.5 S2'
_chemical_formula_weight 595.93
_chemical_name_common
; trans-diaqua-bis(N4-methyl-S-methylisothiosemicarbazide)nickel(II) iodide 
semihydrate 
;
_chemical_name_systematic
; trans-diaqua-bis(methyl (E)-methylcarbamohydrazonothioate)nickel(II) iodide 
semihydrate 
;
_space_group_crystal_system monoclinic
_space_group_IT_number 15
_space_group_name_Hall '-C 2yc'
_space_group_name_H-M_alt 'C 1 2/c 1'
_atom_sites_solution_hydrogens mixed
_atom_sites_solution_primary dual
_atom_sites_solution_secondary .
_audit_creation_method SHELXL-2018/3
_cell_angle_alpha 90
_cell_angle_beta 109.451(4)
_cell_angle_gamma 90
_cell_formula_units_Z 4
_cell_length_a 8.2282(4)
_cell_length_b 21.9200(7)
_cell_length_c 11.4906(4)
_cell_measurement_reflns_used 6103
_cell_measurement_temperature 295(2)
_cell_measurement_theta_max 28.7480
_cell_measurement_theta_min 2.6250
_cell_volume 1954.19(14)
_computing_cell_refinement 'CrysAlisPro 1.171.42.49 [1]'
_computing_data_collection 'CrysAlisPro 1.171.42.49 [1]'
_computing_data_reduction 'CrysAlisPro 1.171.42.49 [1]'
_computing_molecular_graphics 'PLATON [4]'
_computing_publication_material 'PLATON [4]'
_computing_structure_refinement 'SHELXL-2018/3 [3]'
_computing_structure_solution 'SHELXT-2018/2 [2]'
_diffrn_ambient_temperature 295(2)
_diffrn_detector 'CCD plate'
_diffrn_detector_area_resol_mean 16.3280
_diffrn_detector_type 'Sapphire3 (Oxford Diffraction)'
_diffrn_measured_fraction_theta_full 0.999
_diffrn_measured_fraction_theta_max 0.905
_diffrn_measurement_details
;
List of Runs (angles in degrees, time in seconds):

  # Type    Start    End  Width  t~exp~   \w     \q     \k     \f   Frames
--------------------------------------------------------------------------
  1  \w     35.00  95.00   1.00   10.00    --   19.01 178.00  90.00   60
  2  \w     -2.00  88.00   1.00   10.00    --   19.01  57.00 -90.00   90
  3  \w    -51.00  49.00   1.00   10.00    --   19.01 -77.00 150.00  100
  4  \w    -25.00  24.00   1.00   10.00    --  -18.39 -99.00 -30.00   49
  5  \w     35.00  95.00   1.00   10.00    --   19.01 178.00   0.00   60
  6  \w     -2.00  88.00   1.00   10.00    --   19.01  57.00-150.00   90
  7  \w    -11.00  14.00   1.00   10.00    --   19.01  77.00   0.00   25
  8  \w     -2.00  88.00   1.00   10.00    --   19.01  57.00 120.00   90
;
_diffrn_measurement_device 'four-circle diffractometer'
_diffrn_measurement_device_type 'Gemini S (Oxford Diffraction)'
_diffrn_measurement_method '\w scans'
_diffrn_measurement_specimen_support 'glass fibre'
_diffrn_orient_matrix_type 'CrysAlisPro convention (1999,Acta A55,543-557)'
_diffrn_orient_matrix_UB_11 0.0205794000
_diffrn_orient_matrix_UB_12 -0.0312359000
_diffrn_orient_matrix_UB_13 -0.0037422000
_diffrn_orient_matrix_UB_21 0.0321374000
_diffrn_orient_matrix_UB_22 -0.0017324000
_diffrn_orient_matrix_UB_23 0.0653562000
_diffrn_orient_matrix_UB_31 -0.0830301000
_diffrn_orient_matrix_UB_32 -0.0083932000
_diffrn_orient_matrix_UB_33 0.0004191000
_diffrn_radiation_monochromator graphite
_diffrn_radiation_probe x-ray
_diffrn_radiation_type 'Mo K\a'
_diffrn_radiation_wavelength 0.71073
_diffrn_reflns_av_R_equivalents 0.0337
_diffrn_reflns_av_unetI/netI 0.0213
_diffrn_reflns_Laue_measured_fraction_full 0.999
_diffrn_reflns_Laue_measured_fraction_max 0.905
_diffrn_reflns_limit_h_max 11
_diffrn_reflns_limit_h_min -10
_diffrn_reflns_limit_k_max 28
_diffrn_reflns_limit_k_min -28
_diffrn_reflns_limit_l_max 15
_diffrn_reflns_limit_l_min -14
_diffrn_reflns_number 4196
_diffrn_reflns_point_group_measured_fraction_full 0.999
_diffrn_reflns_point_group_measured_fraction_max 0.905
_diffrn_reflns_theta_full 26.320
_diffrn_reflns_theta_max 28.993
_diffrn_reflns_theta_min 2.643
_diffrn_source 'fine-focus sealed X-ray tube'
_diffrn_source_type 'Enhance (Mo) X-ray Source'
_exptl_absorpt_coefficient_mu 4.375
_exptl_absorpt_correction_T_max 1.00000
_exptl_absorpt_correction_T_min 0.36339
_exptl_absorpt_correction_type multi-scan
_exptl_absorpt_process_details
; 
CrysAlisPro 1.171.42.49 (Rigaku Oxford Diffraction, 2022) 
Empirical absorption correction using spherical harmonics, 
implemented in SCALE3 ABSPACK scaling algorithm. 
;
_exptl_crystal_colour purple
_exptl_crystal_density_diffrn 2.026
_exptl_crystal_description prism
_exptl_crystal_F_000 1148
_exptl_crystal_size_max 0.490
_exptl_crystal_size_mid 0.181
_exptl_crystal_size_min 0.061
_refine_diff_density_max 0.918
_refine_diff_density_min -0.850
_refine_diff_density_rms 0.144
_refine_ls_extinction_coef .
_refine_ls_extinction_method none
_refine_ls_goodness_of_fit_ref 1.202
_refine_ls_hydrogen_treatment mixed
_refine_ls_matrix_type full
_refine_ls_number_parameters 114
_refine_ls_number_reflns 4196
_refine_ls_number_restraints 8
_refine_ls_restrained_S_all 1.203
_refine_ls_R_factor_all 0.0494
_refine_ls_R_factor_gt 0.0322
_refine_ls_shift/su_max 0.000
_refine_ls_shift/su_mean 0.000
_refine_ls_structure_factor_coef Fsqd
_refine_ls_weighting_details 'w=1/[\s^2^(Fo^2^)+(0.0563P)^2^+0.0081P] where P=(Fo^2^+2Fc^2^)/3'
_refine_ls_weighting_scheme calc
_refine_ls_wR_factor_gt 0.1076
_refine_ls_wR_factor_ref 0.1113
_reflns_Friedel_coverage 0.000
_reflns_Friedel_fraction_full .
_reflns_Friedel_fraction_max .
_reflns_number_gt 2990
_reflns_number_total 4196
_reflns_threshold_expression 'I > 2\s(I)'
_twin_special_details
; Component 2 rotated by 179.8879\% around 
 [0.91 0.00 -0.42] (reciprocal) or 
 [1.00 0.00 -0.00] (direct)
;
_cod_data_source_file suppl_j_ncrs-2023-0040_suppl_001.cif
_cod_data_source_block Ni
_cod_original_sg_symbol_H-M 'C 2/c'
_cod_original_formula_sum 'C6 H23 I2 N6 Ni O2.50 S2'
_cod_database_code 8107472
_shelx_shelxl_version_number 2018/3
_shelx_space_group_comment
; 
The symmetry employed for this shelxl refinement is uniquely defined 
by the following loop, which should always be used as a source of 
symmetry information in preference to the above space-group names. 
They are only intended as comments. 
;
_oxdiff_twin_integration_method simultaneous

loop_
_space_group_symop_operation_xyz
'x, y, z'
'-x, y, -z+1/2'
'x+1/2, y+1/2, z'
'-x+1/2, y+1/2, -z+1/2'
'-x, -y, -z'
'x, -y, z-1/2'
'-x+1/2, -y+1/2, -z'
'x+1/2, -y+1/2, z-1/2'

loop_
_atom_site_label
_atom_site_type_symbol
_atom_site_fract_x
_atom_site_fract_y
_atom_site_fract_z
_atom_site_U_iso_or_equiv
_atom_site_adp_type
_atom_site_occupancy
_atom_site_site_symmetry_order
_atom_site_calc_flag
_atom_site_refinement_flags_posn
_atom_site_refinement_flags_adp
_atom_site_refinement_flags_occupancy
_atom_site_disorder_assembly
_atom_site_disorder_group
I1 I 0.72095(5) 0.86708(2) 0.46855(4) 0.05177(17) Uani 1 1 d . . . . .
S1 S 0.2711(2) 0.54413(7) 0.54313(17) 0.0626(4) Uani 1 1 d . . . . .
Ni1 Ni 0.250000 0.750000 0.500000 0.0323(2) Uani 1 2 d S . P . .
O1 O 0.5261(4) 0.75062(17) 0.5790(3) 0.0423(8) Uani 1 1 d D . . . .
H1O1 H 0.578(7) 0.7801(15) 0.558(6) 0.063 Uiso 1 1 d D U . . .
H2O1 H 0.585(6) 0.7216(16) 0.561(6) 0.063 Uiso 1 1 d D U . . .
C1 C 0.2467(10) 0.6310(3) 0.3458(6) 0.0684(19) Uani 1 1 d . . . . .
H1D H 0.227781 0.662027 0.283760 0.103 Uiso 1 1 calc R U . . .
H1E H 0.153729 0.602085 0.321218 0.103 Uiso 1 1 calc R U . . .
H1C H 0.353405 0.610437 0.355339 0.103 Uiso 1 1 calc R U . . .
N1 N 0.2386(5) 0.7123(2) 0.6647(4) 0.0383(9) Uani 1 1 d D . . . .
H1A H 0.315(4) 0.724(3) 0.733(3) 0.046 Uiso 1 1 d D U . . .
H1B H 0.141(3) 0.711(2) 0.680(4) 0.046 Uiso 1 1 d D U . . .
C2 C 0.2285(11) 0.5171(3) 0.6771(8) 0.088(2) Uani 1 1 d . . . . .
H2A H 0.123997 0.535209 0.680524 0.132 Uiso 1 1 calc R U . . .
H2B H 0.322427 0.528086 0.749695 0.132 Uiso 1 1 calc R U . . .
H2C H 0.216366 0.473530 0.672892 0.132 Uiso 1 1 calc R U . . .
N2 N 0.2738(6) 0.6494(2) 0.6647(4) 0.0413(10) Uani 1 1 d D . . . .
H2 H 0.255(7) 0.629(2) 0.723(4) 0.050 Uiso 1 1 d D U . . .
C3 C 0.2626(6) 0.6239(2) 0.5540(5) 0.0369(10) Uani 1 1 d . . . . .
N4 N 0.2544(5) 0.65887(19) 0.4628(4) 0.0383(9) Uani 1 1 d . . . . .
O2 O 0.000000 0.7838(5) 0.750000 0.047(2) Uani 0.5 2 d DGS T P . .
H2O2 H 0.046721 0.804361 0.811687 0.071 Uiso 0.5 1 d DG U P . .

loop_
_atom_site_aniso_label
_atom_site_aniso_U_11
_atom_site_aniso_U_22
_atom_site_aniso_U_33
_atom_site_aniso_U_23
_atom_site_aniso_U_13
_atom_site_aniso_U_12
I1 0.0677(3) 0.0386(2) 0.0599(3) -0.00074(16) 0.0357(2) 0.00135(15)
S1 0.1053(12) 0.0253(7) 0.0650(11) 0.0022(6) 0.0388(9) 0.0048(7)
Ni1 0.0517(4) 0.0240(4) 0.0248(4) -0.0003(3) 0.0175(3) 0.0009(3)
O1 0.0549(19) 0.036(2) 0.0396(19) 0.0016(16) 0.0200(15) 0.0015(14)
C1 0.130(6) 0.042(4) 0.040(4) -0.006(3) 0.037(4) 0.009(3)
N1 0.055(2) 0.033(2) 0.030(2) 0.0007(17) 0.0177(18) 0.0005(18)
C2 0.157(7) 0.037(4) 0.086(6) 0.015(4) 0.060(6) -0.005(4)
N2 0.064(3) 0.031(2) 0.032(2) 0.0059(17) 0.0199(19) 0.0040(18)
C3 0.045(2) 0.032(3) 0.034(3) -0.0006(19) 0.013(2) 0.0003(18)
N4 0.061(2) 0.027(2) 0.030(2) -0.0035(16) 0.0188(18) 0.0012(18)
O2 0.056(6) 0.044(7) 0.044(7) 0.000 0.020(5) 0.000

loop_
_atom_type_symbol
_atom_type_description
_atom_type_scat_dispersion_real
_atom_type_scat_dispersion_imag
_atom_type_scat_source
C C 0.0033 0.0016 'International Tables Vol C Tables 4.2.6.8 and 6.1.1.4'
H H 0.0000 0.0000 'International Tables Vol C Tables 4.2.6.8 and 6.1.1.4'
N N 0.0061 0.0033 'International Tables Vol C Tables 4.2.6.8 and 6.1.1.4'
O O 0.0106 0.0060 'International Tables Vol C Tables 4.2.6.8 and 6.1.1.4'
S S 0.1246 0.1234 'International Tables Vol C Tables 4.2.6.8 and 6.1.1.4'
Ni Ni 0.3393 1.1124 'International Tables Vol C Tables 4.2.6.8 and 6.1.1.4'
I I -0.4742 1.8119 'International Tables Vol C Tables 4.2.6.8 and 6.1.1.4'

loop_
_exptl_crystal_face_index_h
_exptl_crystal_face_index_k
_exptl_crystal_face_index_l
_exptl_crystal_face_perp_dist
0 -1 0 0.0306
1 1 0 0.2159
-1 -1 0 0.2159
1 0 -1 0.2193
0 -1 1 0.0900
-1 0 1 0.2193
0 1 0 0.0306
0 1 1 0.0891
0 1 1 0.0675
1 2 1 0.1346
0 -1 2 0.0821

loop_
_geom_angle_atom_site_label_1
_geom_angle_atom_site_label_2
_geom_angle_atom_site_label_3
_geom_angle
_geom_angle_site_symmetry_1
_geom_angle_site_symmetry_3
C3 S1 C2 104.1(3) . .
N4 Ni1 N4 180.0 . 7_566
N4 Ni1 N1 100.77(16) . 7_566
N4 Ni1 N1 79.23(16) 7_566 7_566
N4 Ni1 N1 79.23(16) . .
N4 Ni1 N1 100.77(16) 7_566 .
N1 Ni1 N1 180.0 7_566 .
N4 Ni1 O1 90.26(15) . .
N4 Ni1 O1 89.74(15) 7_566 .
N1 Ni1 O1 91.14(14) 7_566 .
N1 Ni1 O1 88.86(14) . .
N4 Ni1 O1 89.74(15) . 7_566
N4 Ni1 O1 90.26(15) 7_566 7_566
N1 Ni1 O1 88.86(14) 7_566 7_566
N1 Ni1 O1 91.14(14) . 7_566
O1 Ni1 O1 180.0 . 7_566
Ni1 O1 H1O1 116(4) . .
Ni1 O1 H2O1 119(4) . .
H1O1 O1 H2O1 97(3) . .
N4 C1 H1D 109.5 . .
N4 C1 H1E 109.5 . .
H1D C1 H1E 109.5 . .
N4 C1 H1C 109.5 . .
H1D C1 H1C 109.5 . .
H1E C1 H1C 109.5 . .
N2 N1 Ni1 108.3(3) . .
N2 N1 H1A 102(4) . .
Ni1 N1 H1A 118(3) . .
N2 N1 H1B 99(4) . .
Ni1 N1 H1B 121(3) . .
H1A N1 H1B 106(3) . .
S1 C2 H2A 109.5 . .
S1 C2 H2B 109.5 . .
H2A C2 H2B 109.5 . .
S1 C2 H2C 109.5 . .
H2A C2 H2C 109.5 . .
H2B C2 H2C 109.5 . .
C3 N2 N1 116.8(4) . .
C3 N2 H2 123(4) . .
N1 N2 H2 114(4) . .
N4 C3 N2 119.1(4) . .
N4 C3 S1 121.9(4) . .
N2 C3 S1 118.9(4) . .
C3 N4 C1 118.5(5) . .
C3 N4 Ni1 114.4(3) . .
C1 N4 Ni1 127.1(4) . .
H2O2 O2 H2O2 113.2 . 2_556

loop_
_geom_bond_atom_site_label_1
_geom_bond_atom_site_label_2
_geom_bond_distance
_geom_bond_site_symmetry_2
S1 C3 1.756(5) .
S1 C2 1.789(7) .
Ni1 N4 2.046(4) .
Ni1 N4 2.046(4) 7_566
Ni1 N1 2.095(4) 7_566
Ni1 N1 2.095(4) .
Ni1 O1 2.147(3) .
Ni1 O1 2.147(3) 7_566
O1 H1O1 0.85(2) .
O1 H2O1 0.87(2) .
C1 N4 1.459(7) .
C1 H1D 0.9600 .
C1 H1E 0.9600 .
C1 H1C 0.9600 .
N1 N2 1.410(6) .
N1 H1A 0.86(2) .
N1 H1B 0.88(2) .
C2 H2A 0.9600 .
C2 H2B 0.9600 .
C2 H2C 0.9600 .
N2 C3 1.363(7) .
N2 H2 0.86(3) .
C3 N4 1.282(6) .
O2 H2O2 0.8201 .
O2 H2O2 0.82(13) 2_556

loop_
_geom_hbond_atom_site_label_D
_geom_hbond_atom_site_label_H
_geom_hbond_atom_site_label_A
_geom_hbond_distance_DH
_geom_hbond_distance_HA
_geom_hbond_distance_DA
_geom_hbond_angle_DHA
_geom_hbond_site_symmetry_A
_geom_hbond_publ_flag
O1 H1O1 I1 0.85(2) 2.63(3) 3.472(3) 174(6) . yes
O1 H2O1 I1 0.87(2) 2.61(2) 3.471(3) 174(6) 7_666 yes
N1 H1A O1 0.86(2) 2.20(3) 3.055(5) 170(4) 2_656 yes
N1 H1B O2 0.88(2) 2.28(4) 2.924(7) 130(4) . yes
N2 H2 I1 0.86(3) 2.92(4) 3.677(4) 147(4) 8_466 yes
O2 H2O2 I1 0.82 2.95 3.758(6) 168.5 2_656 yes

loop_
_geom_torsion_atom_site_label_1
_geom_torsion_atom_site_label_2
_geom_torsion_atom_site_label_3
_geom_torsion_atom_site_label_4
_geom_torsion
_geom_torsion_site_symmetry_1
_geom_torsion_site_symmetry_2
_geom_torsion_site_symmetry_3
_geom_torsion_site_symmetry_4
Ni1 N1 N2 C3 -16.3(5) . . . .
N1 N2 C3 N4 13.2(7) . . . .
N1 N2 C3 S1 -170.0(3) . . . .
C2 S1 C3 N4 -166.5(5) . . . .
C2 S1 C3 N2 16.9(5) . . . .
N2 C3 N4 C1 178.6(5) . . . .
S1 C3 N4 C1 1.9(7) . . . .
N2 C3 N4 Ni1 -2.4(6) . . . .
S1 C3 N4 Ni1 -179.0(2) . . . .

loop_
_twin_individual_id
_twin_individual_mass_fraction_refined
_oxdiff_twin_reflns_isolated
_oxdiff_twin_reflns_overlapped
_twin_individual_twin_lattice_type
_twin_individual_twin_matrix_11
_twin_individual_twin_matrix_12
_twin_individual_twin_matrix_13
_twin_individual_twin_matrix_21
_twin_individual_twin_matrix_22
_twin_individual_twin_matrix_23
_twin_individual_twin_matrix_31
_twin_individual_twin_matrix_32
_twin_individual_twin_matrix_33
1 0.9412(5) 4204 6674 ref 1.0000 0.0000 0.0000 0.0000 1.0000 0.0000 0.0000 0.0000 1.0000
2 0.0588(5) 4215 6674 nmt 0.9979 0.0005 -0.0016 0.0024 -0.9995 -0.0005 -0.9276 0.0006 -0.9973
